data_2006372
loop_
_publ_author_name
'Yang, Qing-chuan'
'Song, Yi-qiu'
'Tang, You-qi'
'Pei, Wei-wei'
'Li, Shao-hu'
'Ye, Xiu-lin'

_publ_section_title
;
 Two Pairs of Stereoisomers of Dimethyl
 2-(3,4,5-Trimethoxyphenyl)tetrahydrofuran-3,4-dicarboxylate
;
_journal_issue 8
_journal_name_full 'Acta Crystallographica Section C'
_journal_page_first 1133
_journal_page_last 1136
_journal_paper_doi 10.1107/S0108270197004447
_journal_volume 53
_journal_year 1997
_chemical_formula_sum 'C17 H22 O8'
_chemical_formula_weight 354.35
_chemical_melting_point 357.1(10)
_chemical_name_systematic
;
(2S,3R,4R) and (2R,3S,4S)-dimethyl-2-(3,4,5-trimethoxyphenyl)
tetrahydrofuran-3,4-dicarboxylate ((Ia))
;
_space_group_IT_number 14
_symmetry_cell_setting monoclinic
_symmetry_space_group_name_Hall '-P 2ybc'
_symmetry_space_group_name_H-M 'P 1 21/c 1'
_audit_creation_method SHELXL
_cell_angle_alpha 90.00
_cell_angle_beta 108.78(2)
_cell_angle_gamma 90.00
_cell_formula_units_Z 4
_cell_length_a 13.339(3)
_cell_length_b 10.605(3)
_cell_length_c 13.052(5)
_cell_measurement_reflns_used 14
_cell_measurement_temperature 293(2)
_cell_measurement_theta_max 12.59
_cell_measurement_theta_min 6.01
_cell_volume 1748.0(9)
_computing_cell_refinement 'MSC/AFC Diffractometer Control Software'
_computing_data_collection
;
MSC/AFC Diffractometer Control Software (Molecular Structure Corporation,
1994)
;
_computing_data_reduction 'TEXSAN (Molecular Structure Corporation, 1985)'
_computing_molecular_graphics SHELXTL-Plus
_computing_publication_material SHELXTL-Plus
_computing_structure_refinement 'SHELXL93 (Sheldrick, 1993)'
_computing_structure_solution 'SHELXTL-Plus (Sheldrick, 1990)'
_diffrn_ambient_temperature 293(2)
_diffrn_measurement_device 'Rigaku AFC6S'
_diffrn_measurement_method \q/2\q
_diffrn_radiation_monochromator graphite
_diffrn_radiation_source 'nomal-focus sealed tube'
_diffrn_radiation_type MoK\a
_diffrn_radiation_wavelength 0.71073
_diffrn_reflns_av_R_equivalents 0.0196
_diffrn_reflns_av_sigmaI/netI 0.0395
_diffrn_reflns_limit_h_max 14
_diffrn_reflns_limit_h_min -15
_diffrn_reflns_limit_k_max 0
_diffrn_reflns_limit_k_min -12
_diffrn_reflns_limit_l_max 15
_diffrn_reflns_limit_l_min 0
_diffrn_reflns_number 3221
_diffrn_reflns_theta_max 25.01
_diffrn_reflns_theta_min 2.51
_diffrn_standards_decay_% 0.2
_diffrn_standards_interval_count 150
_diffrn_standards_number 3
_exptl_absorpt_coefficient_mu 0.107
_exptl_absorpt_correction_type none
_exptl_crystal_colour colourless
_exptl_crystal_density_diffrn 1.350
_exptl_crystal_density_meas ?
_exptl_crystal_description plate
_exptl_crystal_F_000 752
_exptl_crystal_size_max 0.70
_exptl_crystal_size_mid 0.30
_exptl_crystal_size_min 0.28
_refine_diff_density_max 0.237
_refine_diff_density_min -0.237
_refine_ls_extinction_coef 0.002(2)
_refine_ls_extinction_method SHELXL93
_refine_ls_goodness_of_fit_all 0.996
_refine_ls_goodness_of_fit_obs 1.065
_refine_ls_hydrogen_treatment 'H atoms riding with fixed isotropic U'
_refine_ls_matrix_type full
_refine_ls_number_parameters 227
_refine_ls_number_reflns 3021
_refine_ls_number_restraints 0
_refine_ls_restrained_S_all 1.168
_refine_ls_restrained_S_obs 1.065
_refine_ls_R_factor_all 0.0977
_refine_ls_R_factor_obs .0556
_refine_ls_shift/esd_max -0.001
_refine_ls_shift/esd_mean 0.000
_refine_ls_structure_factor_coef Fsqd
_refine_ls_weighting_details 'w = 1/[\s^2^(Fo^2^)+(0.1008P)^2^+0.2595P] where P = (Fo^2^+2Fc^2^)/3'
_refine_ls_weighting_scheme calc
_refine_ls_wR_factor_all 0.1898
_refine_ls_wR_factor_obs .1402
_reflns_number_observed 2034
_reflns_number_total 3073
_reflns_observed_criterion >2sigma(I)
_cod_data_source_file cf1156.cif
_cod_data_source_block Ia
_cod_depositor_comments
;
The following automatic conversions were performed:
'_symmetry_cell_setting' value 'Monoclinic' changed to 'monoclinic'
according to '/home/saulius/struct/CIF-dictionaries/cif_core.dic'
dictionary named 'cif_core.dic' version 2.4.1 from 2010-06-29.

Automatic conversion script
Id: cif_fix_enum 1527 2010-12-29 10:47:43Z saulius 

The following automatic conversions were performed:

'_chemical_melting_point' value '83-85\%' was changed to '357.1(10)'
- it was converted from degrees Celsius(C) to Kelvins(K), the average
value was taken and precision was estimated.

Automatic conversion script
Id: cif_fix_values 1646 2011-03-28 12:23:43Z adriana 

The following automatic conversions were performed:

'_chemical_melting_point' value '83-85\%' was changed to '357.1(10)'
- it was converted from degrees Celsius(C) to Kelvins(K), the average
value was taken and precision was
estimated.

'_symmetry_cell_setting' value 'Monoclinic' changed to
'monoclinic' according to
/home/saulius/struct/CIF-dictionaries/cif_core.dic dictionary named
'cif_core.dic' version 2.4.1 from 2010-06-29.

Automatic conversion script
Id: cif_fix_values 1715 2011-07-08 13:25:40Z adriana 

The following automatic conversions were performed:

'_exptl_crystal_density_meas' value 'none' was changed to '?' - the
value is perceived as not measured.

Automatic conversion script
Id: cif_fix_values 3008 2015-01-20 13:52:24Z robertas 

The following automatic conversions were performed:

'_refine_ls_weighting_scheme' value 'calc w =
1/[\s^2^(Fo^2^)+(0.1008P)^2^+0.2595P] where P = (Fo^2^+2Fc^2^)/3' was
changed to 'calc'. New tag '_refine_ls_weighting_details' was
created. The value of the new tag was set to 'w =
1/[\s^2^(Fo^2^)+(0.1008P)^2^+0.2595P] where P = (Fo^2^+2Fc^2^)/3'.

Automatic conversion script
Id: cif_fix_values 3143 2015-03-26 13:38:13Z robertas 
;
_cod_original_sg_symbol_H-M 'P 21/c'
_cod_database_code 2006372

loop_
_symmetry_equiv_pos_as_xyz
'x, y, z'
'-x, y+1/2, -z+1/2'
'-x, -y, -z'
'x, -y-1/2, z-1/2'

loop_
_atom_site_aniso_label
_atom_site_aniso_U_11
_atom_site_aniso_U_22
_atom_site_aniso_U_33
_atom_site_aniso_U_12
_atom_site_aniso_U_13
_atom_site_aniso_U_23
O1 .0411(10) .0619(11) .0369(9) -.0083(8) .0128(8) .0030(8)
O2 .0668(14) .0537(12) .0581(13) .0091(11) .0052(10) -.0072(10)
O3 .0384(10) .0726(13) .0477(11) -.0095(9) .0047(8) -.0055(9)
O4 .0389(11) .102(2) .0538(12) -.0129(11) .0181(9) .0121(11)
O5 .0460(11) .111(2) .0318(10) -.0190(11) .0111(8) .0042(10)
O6 .0490(11) .0611(11) .0460(10) .0157(9) .0060(9) .0052(9)
O7 .0604(12) .0514(10) .0344(9) -.0054(9) .0166(8) -.0010(8)
O8 .0686(13) .0668(12) .0473(11) .0224(10) .0333(10) .0023(10)
C1 .0396(14) .0426(13) .0416(13) .0072(11) .0142(11) .0002(11)
C2 .0311(13) .0533(14) .0326(12) .0036(11) .0136(10) .0001(11)
C3 .0335(13) .0476(14) .0323(12) .0019(11) .0119(10) -.0003(10)
C4 .0378(14) .056(2) .0375(13) -.0013(12) .0091(11) .0000(12)
C5 .0390(14) .0516(15) .0361(13) -.0033(12) .0101(11) .0042(11)
C6 .069(2) .083(2) .046(2) -.024(2) .008(2) -.014(2)
C7 .0392(14) .0483(14) .0367(13) -.0023(12) .0126(11) -.0002(11)
C8 .075(2) .134(3) .036(2) -.028(2) .016(2) .009(2)
C9 .0405(13) .0378(12) .0376(13) .0006(11) .0179(11) .0013(10)
C10 .0364(13) .0403(13) .0424(14) .0052(11) .0159(11) .0009(11)
C11 .0370(13) .0376(12) .0408(13) -.0011(11) .0117(11) .0066(10)
C12 .0392(13) .0398(12) .0332(12) -.0055(11) .0158(10) .0037(10)
C13 .0418(14) .0425(13) .0408(13) .0019(11) .0236(11) .0003(11)
C14 .0373(13) .0446(14) .0412(14) .0082(11) .0142(11) .0068(11)
C15 .042(2) .056(2) .071(2) .0125(13) .0105(14) .0062(15)
C16 .069(2) .069(2) .059(2) -.013(2) .010(2) -.013(2)
C17 .062(2) .050(2) .071(2) .0086(14) .030(2) -.0107(14)

loop_
_atom_site_label
_atom_site_fract_x
_atom_site_fract_y
_atom_site_fract_z
_atom_site_U_iso_or_equiv
_atom_site_thermal_displace_type
_atom_site_calc_flag
_atom_site_refinement_flags
_atom_site_occupancy
_atom_site_disorder_group
_atom_site_type_symbol
O1 .90689(13) .1556(2) .43717(13) .0466(5) Uani d . 1 . O
O2 .7954(2) -.1660(2) .3718(2) .0631(6) Uani d . 1 . O
O3 .63680(14) -.0785(2) .29462(14) .0551(5) Uani d . 1 . O
O4 .72635(15) -.0360(2) .6361(2) .0642(6) Uani d . 1 . O
O5 .89488(15) -.0005(2) .72858(14) .0634(6) Uani d . 1 . O
O6 .57093(15) .2509(2) .01187(15) .0543(5) Uani d . 1 . O
O7 .67175(15) .0861(2) -.07133(13) .0484(5) Uani d . 1 . O
O8 .8426(2) -.0424(2) .05523(15) .0574(6) Uani d . 1 . O
C1 .7956(2) .1491(2) .3816(2) .0410(6) Uani d . 1 . C
H1 .7630(2) .2263(2) .3973(2) .049 Uiso calc R 1 . H
C2 .7565(2) .0356(2) .4358(2) .0382(6) Uani d . 1 . C
H2 .6927(2) .0602(2) .4526(2) .046 Uiso calc R 1 . H
C3 .8483(2) .0162(2) .5411(2) .0375(6) Uani d . 1 . C
H3 .8879(2) -.0580(2) .5311(2) .045 Uiso calc R 1 . H
C4 .9186(2) .1306(3) .5473(2) .0447(6) Uani d . 1 . C
H4A .8950(2) .2016(3) .5804(2) .054 Uiso calc R 1 . H
H4B .9917(2) .1119(3) .5883(2) .054 Uiso calc R 1 . H
C5 .7342(2) -.0812(3) .3664(2) .0427(6) Uani d . 1 . C
C6 .6119(3) -.1771(3) .2143(2) .0688(10) Uani d . 1 . C
H6A .5406(3) -.1666(3) .1669(2) .083 Uiso calc R 1 . H
H6B .6188(3) -.2576(3) .2495(2) .083 Uiso calc R 1 . H
H6C .6598(3) -.1726(3) .1730(2) .083 Uiso calc R 1 . H
C7 .8136(2) -.0085(2) .6384(2) .0413(6) Uani d . 1 . C
C8 .8736(3) -.0275(4) .8290(2) .0820(12) Uani d . 1 . C
H8A .9378(3) -.0189(4) .8889(2) .098 Uiso calc R 1 . H
H8B .8473(3) -.1120(4) .8269(2) .098 Uiso calc R 1 . H
H8C .8217(3) .0307(4) .8374(2) .098 Uiso calc R 1 . H
C9 .7718(2) .1404(2) .2613(2) .0373(6) Uani d . 1 . C
C10 .6866(2) .2075(2) .1949(2) .0389(6) Uani d . 1 . C
H10 .6512(2) .2648(2) .2250(2) .047 Uiso calc R 1 . H
C11 .6539(2) .1898(2) .0843(2) .0387(6) Uani d . 1 . C
C12 .7061(2) .1027(2) .0388(2) .0364(6) Uani d . 1 . C
C13 .7936(2) .0379(2) .1062(2) .0392(6) Uani d . 1 . C
C14 .8274(2) .0581(2) .2165(2) .0406(6) Uani d . 1 . C
H14 .8872(2) .0168(2) .2608(2) .049 Uiso calc R 1 . H
C15 .5095(2) .3323(3) .0543(3) .0582(8) Uani d . 1 . C
H15A .4539(2) .3693(3) -.0042(3) .070 Uiso calc R 1 . H
H15B .5539(2) .3978(3) .0960(3) .070 Uiso calc R 1 . H
H15C .4792(2) .2850(3) .0997(3) .070 Uiso calc R 1 . H
C16 .6172(3) -.0301(3) -.1057(3) .0682(9) Uani d . 1 . C
H16A .5955(3) -.0355(3) -.1832(3) .082 Uiso calc R 1 . H
H16B .5561(3) -.0337(3) -.0823(3) .082 Uiso calc R 1 . H
H16C .6636(3) -.0992(3) -.0748(3) .082 Uiso calc R 1 . H
C17 .8871(3) -.1539(3) .1107(3) .0587(8) Uani d . 1 . C
H17A .9190(3) -.2019(3) .0670(3) .070 Uiso calc R 1 . H
H17B .8325(3) -.2030(3) .1247(3) .070 Uiso calc R 1 . H
H17C .9399(3) -.1324(3) .1779(3) .070 Uiso calc R 1 . H

loop_
_atom_type_symbol
_atom_type_description
_atom_type_scat_dispersion_real
_atom_type_scat_dispersion_imag
_atom_type_scat_source
C C 0.0033 0.0016 'International Tables Vol C Tables 4.2.6.8 and 6.1.1.4'
H H 0.0000 0.0000 'International Tables Vol C Tables 4.2.6.8 and 6.1.1.4'
O O 0.0106 0.0060 'International Tables Vol C Tables 4.2.6.8 and 6.1.1.4'

loop_
_geom_angle_atom_site_label_1
_geom_angle_atom_site_label_2
_geom_angle_atom_site_label_3
_geom_angle
_geom_angle_publ_flag
C4 O1 C1 105.2(2) yes
C5 O3 C6 116.0(2) no
C7 O5 C8 116.6(2) no
C11 O6 C15 117.4(2) no
C12 O7 C16 113.9(2) no
C13 O8 C17 117.3(2) no
O1 C1 C9 111.7(2) yes
O1 C1 C2 104.5(2) yes
C9 C1 C2 115.8(2) yes
O1 C1 H1 108.18(12) no
C9 C1 H1 108.18(13) no
C2 C1 H1 108.18(13) no
C5 C2 C3 112.0(2) yes
C5 C2 C1 112.9(2) yes
C3 C2 C1 102.8(2) yes
C5 C2 H2 109.62(13) no
C3 C2 H2 109.62(13) no
C1 C2 H2 109.62(12) no
C7 C3 C4 116.5(2) yes
C7 C3 C2 113.9(2) yes
C4 C3 C2 104.0(2) yes
C7 C3 H3 107.32(14) no
C4 C3 H3 107.32(14) no
C2 C3 H3 107.32(13) no
O1 C4 C3 103.3(2) yes
O1 C4 H4A 111.09(14) no
C3 C4 H4A 111.09(14) no
O1 C4 H4B 111.09(13) no
C3 C4 H4B 111.09(13) no
H4A C4 H4B 109.1 no
O2 C5 O3 123.1(2) no
O2 C5 C2 125.5(2) no
O3 C5 C2 111.3(2) no
O3 C6 H6A 109.5(2) no
O3 C6 H6B 109.5(2) no
H6A C6 H6B 109.5 no
O3 C6 H6C 109.5(2) no
H6A C6 H6C 109.5 no
H6B C6 H6C 109.5 no
O4 C7 O5 123.6(2) no
O4 C7 C3 125.7(2) no
O5 C7 C3 110.7(2) no
O5 C8 H8A 109.5(2) no
O5 C8 H8B 109.5(2) no
H8A C8 H8B 109.5 no
O5 C8 H8C 109.5(2) no
H8A C8 H8C 109.5 no
H8B C8 H8C 109.5 no
C10 C9 C14 120.1(2) no
C10 C9 C1 118.6(2) no
C14 C9 C1 121.1(2) no
C11 C10 C9 120.3(2) no
C11 C10 H10 119.86(15) no
C9 C10 H10 119.86(14) no
O6 C11 C10 124.9(2) no
O6 C11 C12 115.0(2) no
C10 C11 C12 120.1(2) no
O7 C12 C13 121.8(2) no
O7 C12 C11 119.0(2) no
C13 C12 C11 119.1(2) no
O8 C13 C14 123.8(2) no
O8 C13 C12 115.7(2) no
C14 C13 C12 120.5(2) no
C13 C14 C9 119.8(2) no
C13 C14 H14 120.12(14) no
C9 C14 H14 120.12(14) no
O6 C15 H15A 109.47(14) no
O6 C15 H15B 109.47(15) no
H15A C15 H15B 109.5 no
O6 C15 H15C 109.47(15) no
H15A C15 H15C 109.5 no
H15B C15 H15C 109.5 no
O7 C16 H16A 109.5(2) no
O7 C16 H16B 109.5(2) no
H16A C16 H16B 109.5 no
O7 C16 H16C 109.5(2) no
H16A C16 H16C 109.5 no
H16B C16 H16C 109.5 no
O8 C17 H17A 109.47(15) no
O8 C17 H17B 109.5(2) no
H17A C17 H17B 109.5 no
O8 C17 H17C 109.47(15) no
H17A C17 H17C 109.5 no
H17B C17 H17C 109.5 no

loop_
_geom_bond_atom_site_label_1
_geom_bond_atom_site_label_2
_geom_bond_site_symmetry_2
_geom_bond_distance
_geom_bond_publ_flag
O1 C4 . 1.420(3) yes
O1 C1 . 1.428(3) yes
O2 C5 . 1.201(3) no
O3 C5 . 1.335(3) no
O3 C6 . 1.442(3) no
O4 C7 . 1.191(3) no
O5 C7 . 1.322(3) no
O5 C8 . 1.455(4) no
O6 C11 . 1.366(3) no
O6 C15 . 1.420(3) no
O7 C12 . 1.372(3) no
O7 C16 . 1.428(3) no
O8 C13 . 1.370(3) no
O8 C17 . 1.413(3) no
C1 C9 . 1.501(3) yes
C1 C2 . 1.568(3) yes
C1 H1 . .98 no
C2 C5 . 1.507(4) yes
C2 C3 . 1.532(3) yes
C2 H2 . .98 no
C3 C7 . 1.507(3) yes
C3 C4 . 1.520(4) yes
C3 H3 . .98 no
C4 H4A . .97 no
C4 H4B . .97 no
C6 H6A . .96 no
C6 H6B . .96 no
C6 H6C . .96 no
C8 H8A . .96 no
C8 H8B . .96 no
C8 H8C . .96 no
C9 C10 . 1.383(3) no
C9 C14 . 1.390(3) no
C10 C11 . 1.381(3) no
C10 H10 . .93 no
C11 C12 . 1.398(4) no
C12 C13 . 1.395(3) no
C13 C14 . 1.380(3) no
C14 H14 . .93 no
C15 H15A . .96 no
C15 H15B . .96 no
C15 H15C . .96 no
C16 H16A . .96 no
C16 H16B . .96 no
C16 H16C . .96 no
C17 H17A . .96 no
C17 H17B . .96 no
C17 H17C . .96 no

loop_
_geom_torsion_atom_site_label_1
_geom_torsion_atom_site_label_2
_geom_torsion_atom_site_label_3
_geom_torsion_atom_site_label_4
_geom_torsion
_geom_torsion_publ_flag
C4 O1 C1 C9 -165.3(2) no
C4 O1 C1 C2 -39.4(2) no
O1 C1 C2 C5 -104.2(2) no
C9 C1 C2 C5 19.1(3) no
O1 C1 C2 C3 16.7(2) no
C9 C1 C2 C3 140.0(2) no
C5 C2 C3 C7 -100.6(2) no
C1 C2 C3 C7 137.8(2) no
C5 C2 C3 C4 131.5(2) no
C1 C2 C3 C4 10.0(2) no
C1 O1 C4 C3 46.3(2) no
C7 C3 C4 O1 -160.0(2) no
C2 C3 C4 O1 -33.8(2) no
C6 O3 C5 O2 -6.8(4) no
C6 O3 C5 C2 171.9(2) no
C3 C2 C5 O2 -21.2(4) no
C1 C2 C5 O2 94.3(3) no
C3 C2 C5 O3 160.1(2) no
C1 C2 C5 O3 -84.3(2) no
C8 O5 C7 O4 0.0(4) no
C8 O5 C7 C3 -177.5(3) no
C4 C3 C7 O4 135.5(3) no
C2 C3 C7 O4 14.4(4) no
C4 C3 C7 O5 -47.0(3) no
C2 C3 C7 O5 -168.1(2) no
O1 C1 C9 C10 -140.0(2) no
C2 C1 C9 C10 100.5(3) no
O1 C1 C9 C14 45.8(3) no
C2 C1 C9 C14 -73.7(3) no
C14 C9 C10 C11 2.4(4) no
C1 C9 C10 C11 -171.9(2) no
C15 O6 C11 C10 -4.4(4) no
C15 O6 C11 C12 174.8(2) no
C9 C10 C11 O6 179.8(2) no
C9 C10 C11 C12 0.7(4) no
C16 O7 C12 C13 74.9(3) no
C16 O7 C12 C11 -107.0(3) no
O6 C11 C12 O7 0.3(3) no
C10 C11 C12 O7 179.5(2) no
O6 C11 C12 C13 178.5(2) no
C10 C11 C12 C13 -2.3(4) no
C17 O8 C13 C14 35.4(4) no
C17 O8 C13 C12 -146.0(2) no
O7 C12 C13 O8 0.3(3) no
C11 C12 C13 O8 -177.8(2) no
O7 C12 C13 C14 178.9(2) no
C11 C12 C13 C14 0.8(4) no
O8 C13 C14 C9 -179.2(2) no
C12 C13 C14 C9 2.3(4) no
C10 C9 C14 C13 -3.9(4) no
C1 C9 C14 C13 170.2(2) no
